data_7060359
loop_
_publ_author_name
'Varmu\<zov\'a, V\<era'
'Hork\'y, Filip'
'\<St\<epni\<cka, Petr'

_publ_section_title
;
 Synthesis and coordination of a hybrid phosphinoferrocene sulfonamide
 ligand
;
_journal_issue 6
_journal_name_full 'New Journal of Chemistry'
_journal_page_first 3319
_journal_page_last 3327
_journal_paper_doi 10.1039/D1NJ00080B
_journal_volume 45
_journal_year 2021
_chemical_formula_moiety 'C46 H44 Cl2 Fe2 N2 O4 P2 Pd S2'
_chemical_formula_sum 'C46 H44 Cl2 Fe2 N2 O4 P2 Pd S2'
_chemical_formula_weight 1103.89
_space_group_crystal_system triclinic
_space_group_IT_number 2
_space_group_name_Hall '-P 1'
_space_group_name_H-M_alt 'P -1'
_atom_sites_solution_hydrogens mixed
_atom_sites_solution_primary direct
_atom_sites_solution_secondary difmap
_audit_creation_method SHELXL-2017/1
_audit_update_record
;
2020-12-22 deposited with the CCDC.	2021-01-27 downloaded from the CCDC.
;
_cell_angle_alpha 101.103(2)
_cell_angle_beta 93.464(2)
_cell_angle_gamma 105.757(2)
_cell_formula_units_Z 1
_cell_length_a 8.8684(8)
_cell_length_b 11.2935(10)
_cell_length_c 12.1215(11)
_cell_measurement_reflns_used 9830
_cell_measurement_temperature 120(2)
_cell_measurement_theta_max 72.28
_cell_measurement_theta_min 3.74
_cell_volume 1138.35(18)
_computing_cell_refinement 'SAINT V8.38A (Bruker AXS Inc., 2017)'
_computing_data_collection 'Bruker Instrument Service vV6.2.10'
_computing_data_reduction 'SAINT V8.38A (Bruker AXS Inc., 2017)'
_computing_molecular_graphics 'PLATON (Spek, 2017)'
_computing_publication_material 'PLATON (Spek, 2017)'
_computing_structure_refinement 'SHELXL-2017/1 (Sheldrick, 2017)'
_computing_structure_solution 'SHELXT 2014/5 (Sheldrick, 2014)'
_diffrn_ambient_temperature 120(2)
_diffrn_measured_fraction_theta_full 0.997
_diffrn_measured_fraction_theta_max 0.993
_diffrn_measurement_device_type 'Bruker D8 VENTURE Kappa Duo PHOTON 100 CMOS'
_diffrn_measurement_method '\f and \w scans'
_diffrn_radiation_monochromator 'Quazar Mo multilayer optic'
_diffrn_radiation_source 'I\mS micro-focus sealed tube'
_diffrn_radiation_type CuK\a
_diffrn_radiation_wavelength 1.54178
_diffrn_reflns_av_R_equivalents 0.0499
_diffrn_reflns_av_unetI/netI 0.0395
_diffrn_reflns_Laue_measured_fraction_full 0.997
_diffrn_reflns_Laue_measured_fraction_max 0.993
_diffrn_reflns_limit_h_max 10
_diffrn_reflns_limit_h_min -10
_diffrn_reflns_limit_k_max 12
_diffrn_reflns_limit_k_min -13
_diffrn_reflns_limit_l_max 14
_diffrn_reflns_limit_l_min -14
_diffrn_reflns_number 22389
_diffrn_reflns_point_group_measured_fraction_full 0.997
_diffrn_reflns_point_group_measured_fraction_max 0.993
_diffrn_reflns_theta_full 67.679
_diffrn_reflns_theta_max 72.275
_diffrn_reflns_theta_min 3.743
_exptl_absorpt_coefficient_mu 11.166
_exptl_absorpt_correction_T_max 0.35
_exptl_absorpt_correction_T_min 0.10
_exptl_absorpt_correction_type multi-scan
_exptl_absorpt_process_details 'SADABS-2016/2 - Bruker AXS'
_exptl_crystal_colour orange-red
_exptl_crystal_density_diffrn 1.610
_exptl_crystal_description prism
_exptl_crystal_F_000 560
_exptl_crystal_size_max 0.39
_exptl_crystal_size_mid 0.18
_exptl_crystal_size_min 0.12
_refine_diff_density_max 1.557
_refine_diff_density_min -0.902
_refine_diff_density_rms 0.127
_refine_ls_extinction_method none
_refine_ls_goodness_of_fit_ref 1.077
_refine_ls_hydrogen_treatment constr
_refine_ls_matrix_type full
_refine_ls_number_parameters 278
_refine_ls_number_reflns 4447
_refine_ls_number_restraints 0
_refine_ls_restrained_S_all 1.077
_refine_ls_R_factor_all 0.0408
_refine_ls_R_factor_gt 0.0384
_refine_ls_shift/su_max 0.000
_refine_ls_shift/su_mean 0.000
_refine_ls_structure_factor_coef Fsqd
_refine_ls_weighting_details 'w=1/[\s^2^(Fo^2^)+(0.0663P)^2^+0.6685P] where P=(Fo^2^+2Fc^2^)/3'
_refine_ls_weighting_scheme calc
_refine_ls_wR_factor_gt 0.1008
_refine_ls_wR_factor_ref 0.1035
_reflns_Friedel_coverage 0.000
_reflns_number_gt 4157
_reflns_number_total 4447
_reflns_threshold_expression 'I > 2\s(I)'
_cod_data_source_file d1nj00080b2.cif
_cod_data_source_block vv31
_cod_depositor_comments 'Adding full bibliography for 7060358--7060363.cif.'
_cod_database_code 7060359
_shelx_shelxl_version_number 2017/1
_shelx_space_group_comment
;
The symmetry employed for this shelxl refinement is uniquely defined
by the following loop, which should always be used as a source of
symmetry information in preference to the above space-group names.
They are only intended as comments.
;
_shelx_estimated_absorpt_t_min 0.098
_shelx_estimated_absorpt_t_max 0.348

loop_
_space_group_symop_operation_xyz
'x, y, z'
'-x, -y, -z'

loop_
_atom_site_label
_atom_site_type_symbol
_atom_site_fract_x
_atom_site_fract_y
_atom_site_fract_z
_atom_site_U_iso_or_equiv
_atom_site_adp_type
_atom_site_occupancy
_atom_site_site_symmetry_order
_atom_site_calc_flag
_atom_site_refinement_flags_posn
_atom_site_refinement_flags_adp
_atom_site_refinement_flags_occupancy
_atom_site_disorder_assembly
_atom_site_disorder_group
Pd Pd 0.500000 0.500000 0.500000 0.02331(11) Uani 1 2 d S . P . .
Cl Cl 0.75131(9) 0.55002(7) 0.58995(8) 0.0456(2) Uani 1 1 d . . . . .
Fe Fe 0.74962(5) 0.25504(4) 0.28122(3) 0.02564(13) Uani 1 1 d . . . . .
P P 0.49154(8) 0.28860(6) 0.48081(5) 0.02356(16) Uani 1 1 d . . . . .
S S 1.14266(8) 0.34904(7) 0.05678(6) 0.03155(17) Uani 1 1 d . . . . .
O1 O 1.0328(3) 0.3042(2) -0.04433(18) 0.0391(5) Uani 1 1 d . . . . .
O2 O 1.2785(3) 0.3035(3) 0.0647(2) 0.0452(6) Uani 1 1 d . . . . .
N N 1.0463(3) 0.3130(3) 0.1618(2) 0.0349(6) Uani 1 1 d . . . . .
H1N H 1.103031 0.338845 0.220324 0.042 Uiso 1 1 d R U . . .
C1 C 0.8898(4) 0.3217(3) 0.1671(2) 0.0324(6) Uani 1 1 d . . . . .
C2 C 0.8400(4) 0.4209(3) 0.2311(3) 0.0364(7) Uani 1 1 d . . . . .
H2 H 0.906233 0.497458 0.277178 0.044 Uiso 1 1 calc R U . . .
C3 C 0.6718(4) 0.3836(4) 0.2129(3) 0.0402(7) Uani 1 1 d . . . . .
H3 H 0.605651 0.431152 0.245201 0.048 Uiso 1 1 calc R U . . .
C4 C 0.6200(4) 0.2629(4) 0.1380(3) 0.0428(8) Uani 1 1 d . . . . .
H4 H 0.513349 0.216189 0.111705 0.051 Uiso 1 1 calc R U . . .
C5 C 0.7544(4) 0.2241(4) 0.1094(2) 0.0387(7) Uani 1 1 d . . . . .
H5 H 0.754200 0.147329 0.060719 0.046 Uiso 1 1 calc R U . . .
C6 C 0.6492(3) 0.2316(3) 0.4267(2) 0.0256(5) Uani 1 1 d . . . . .
C7 C 0.6249(3) 0.1120(3) 0.3495(2) 0.0295(6) Uani 1 1 d . . . . .
H7 H 0.525437 0.053891 0.318153 0.035 Uiso 1 1 calc R U . . .
C8 C 0.7730(4) 0.0957(3) 0.3284(3) 0.0327(6) Uani 1 1 d . . . . .
H8 H 0.790307 0.024800 0.280187 0.039 Uiso 1 1 calc R U . . .
C9 C 0.8919(3) 0.2025(3) 0.3909(2) 0.0301(6) Uani 1 1 d . . . . .
H9 H 1.002373 0.214924 0.392563 0.036 Uiso 1 1 calc R U . . .
C10 C 0.8181(3) 0.2882(3) 0.4510(2) 0.0283(6) Uani 1 1 d . . . . .
H10 H 0.870323 0.368119 0.498595 0.034 Uiso 1 1 calc R U . . .
C11 C 0.4830(3) 0.2608(3) 0.6232(2) 0.0271(5) Uani 1 1 d . . . . .
C12 C 0.3615(4) 0.2898(3) 0.6815(2) 0.0335(6) Uani 1 1 d . . . . .
H12 H 0.288505 0.322931 0.646135 0.040 Uiso 1 1 calc R U . . .
C13 C 0.3471(4) 0.2707(3) 0.7899(3) 0.0386(7) Uani 1 1 d . . . . .
H13 H 0.263946 0.290163 0.828661 0.046 Uiso 1 1 calc R U . . .
C14 C 0.4543(4) 0.2230(3) 0.8423(3) 0.0392(7) Uani 1 1 d . . . . .
H14 H 0.444162 0.209277 0.916770 0.047 Uiso 1 1 calc R U . . .
C15 C 0.5760(4) 0.1956(3) 0.7856(3) 0.0379(7) Uani 1 1 d . . . . .
H15 H 0.649735 0.163845 0.821864 0.046 Uiso 1 1 calc R U . . .
C16 C 0.5910(4) 0.2141(3) 0.6760(2) 0.0317(6) Uani 1 1 d . . . . .
H16 H 0.674550 0.194965 0.637510 0.038 Uiso 1 1 calc R U . . .
C17 C 0.3212(3) 0.1674(3) 0.3981(2) 0.0258(5) Uani 1 1 d . . . . .
C18 C 0.2365(3) 0.0656(3) 0.4403(2) 0.0298(6) Uani 1 1 d . . . . .
H18 H 0.258303 0.063530 0.517523 0.036 Uiso 1 1 calc R U . . .
C19 C 0.1203(4) -0.0325(3) 0.3696(3) 0.0332(6) Uani 1 1 d . . . . .
H19 H 0.062157 -0.100910 0.399070 0.040 Uiso 1 1 calc R U . . .
C20 C 0.0885(4) -0.0316(3) 0.2569(3) 0.0353(6) Uani 1 1 d . . . . .
H20 H 0.010936 -0.100142 0.208603 0.042 Uiso 1 1 calc R U . . .
C21 C 0.1703(3) 0.0699(3) 0.2145(2) 0.0332(6) Uani 1 1 d . . . . .
H21 H 0.148212 0.070895 0.137021 0.040 Uiso 1 1 calc R U . . .
C22 C 0.2845(3) 0.1702(3) 0.2846(2) 0.0291(6) Uani 1 1 d . . . . .
H22 H 0.337664 0.240611 0.255605 0.035 Uiso 1 1 calc R U . . .
C23 C 1.2105(5) 0.5141(4) 0.0819(3) 0.0467(8) Uani 1 1 d . . . . .
H23A H 1.267693 0.539152 0.019494 0.070 Uiso 1 1 calc R U . . .
H23B H 1.281370 0.546563 0.153049 0.070 Uiso 1 1 calc R U . . .
H23C H 1.120480 0.548628 0.087204 0.070 Uiso 1 1 calc R U . . .

loop_
_atom_site_aniso_label
_atom_site_aniso_U_11
_atom_site_aniso_U_22
_atom_site_aniso_U_33
_atom_site_aniso_U_23
_atom_site_aniso_U_13
_atom_site_aniso_U_12
Pd 0.02238(16) 0.03147(17) 0.01809(15) 0.00582(10) -0.00193(10) 0.01172(11)
Cl 0.0316(4) 0.0398(4) 0.0594(5) -0.0057(3) -0.0204(3) 0.0175(3)
Fe 0.0246(2) 0.0382(3) 0.0183(2) 0.00812(18) 0.00037(16) 0.01523(18)
P 0.0225(3) 0.0326(3) 0.0182(3) 0.0065(2) -0.0006(2) 0.0122(3)
S 0.0300(4) 0.0463(4) 0.0245(3) 0.0120(3) 0.0047(3) 0.0178(3)
O1 0.0406(12) 0.0539(13) 0.0248(10) 0.0066(9) 0.0028(9) 0.0185(10)
O2 0.0385(13) 0.0747(17) 0.0396(12) 0.0260(12) 0.0129(10) 0.0335(12)
N 0.0306(13) 0.0577(16) 0.0245(12) 0.0155(11) 0.0028(9) 0.0217(12)
C1 0.0297(14) 0.0508(17) 0.0263(13) 0.0183(12) 0.0067(11) 0.0200(13)
C2 0.0401(17) 0.0449(17) 0.0344(16) 0.0184(13) 0.0088(13) 0.0217(14)
C3 0.0396(17) 0.065(2) 0.0358(16) 0.0288(15) 0.0109(13) 0.0339(16)
C4 0.0298(15) 0.082(3) 0.0245(14) 0.0212(15) -0.0010(11) 0.0230(16)
C5 0.0370(16) 0.063(2) 0.0186(13) 0.0099(13) 0.0008(11) 0.0190(15)
C6 0.0250(13) 0.0375(14) 0.0184(12) 0.0098(10) 0.0001(9) 0.0136(11)
C7 0.0311(14) 0.0342(14) 0.0277(13) 0.0095(11) 0.0037(11) 0.0146(11)
C8 0.0374(16) 0.0373(15) 0.0306(14) 0.0121(12) 0.0054(12) 0.0191(12)
C9 0.0283(14) 0.0447(16) 0.0241(13) 0.0124(12) 0.0006(10) 0.0188(12)
C10 0.0261(13) 0.0418(15) 0.0204(12) 0.0086(11) -0.0007(10) 0.0150(12)
C11 0.0299(14) 0.0320(13) 0.0204(12) 0.0060(10) 0.0010(10) 0.0109(11)
C12 0.0311(15) 0.0463(17) 0.0271(14) 0.0089(12) 0.0036(11) 0.0168(13)
C13 0.0379(16) 0.0507(18) 0.0260(14) 0.0065(13) 0.0085(12) 0.0113(14)
C14 0.0495(19) 0.0448(17) 0.0206(13) 0.0096(12) 0.0020(12) 0.0077(14)
C15 0.0498(19) 0.0409(16) 0.0247(14) 0.0096(12) -0.0045(13) 0.0160(14)
C16 0.0377(16) 0.0369(15) 0.0230(13) 0.0069(11) 0.0002(11) 0.0155(12)
C17 0.0233(13) 0.0335(13) 0.0239(13) 0.0048(10) -0.0004(10) 0.0152(11)
C18 0.0285(14) 0.0363(14) 0.0279(14) 0.0087(11) 0.0007(11) 0.0144(11)
C19 0.0282(14) 0.0334(14) 0.0399(16) 0.0086(12) 0.0008(12) 0.0121(11)
C20 0.0291(15) 0.0361(15) 0.0386(16) 0.0004(12) -0.0059(12) 0.0137(12)
C21 0.0324(15) 0.0429(16) 0.0263(14) 0.0038(12) -0.0031(12) 0.0180(13)
C22 0.0270(13) 0.0397(15) 0.0245(13) 0.0083(11) 0.0002(10) 0.0160(11)
C23 0.046(2) 0.0468(19) 0.046(2) 0.0153(16) -0.0001(15) 0.0091(15)

loop_
_atom_type_symbol
_atom_type_description
_atom_type_scat_dispersion_real
_atom_type_scat_dispersion_imag
_atom_type_scat_source
C C 0.0181 0.0091 'International Tables Vol C Tables 4.2.6.8 and 6.1.1.4'
H H 0.0000 0.0000 'International Tables Vol C Tables 4.2.6.8 and 6.1.1.4'
Cl Cl 0.3639 0.7018 'International Tables Vol C Tables 4.2.6.8 and 6.1.1.4'
Fe Fe -1.1336 3.1974 'International Tables Vol C Tables 4.2.6.8 and 6.1.1.4'
N N 0.0311 0.0180 'International Tables Vol C Tables 4.2.6.8 and 6.1.1.4'
O O 0.0492 0.0322 'International Tables Vol C Tables 4.2.6.8 and 6.1.1.4'
P P 0.2955 0.4335 'International Tables Vol C Tables 4.2.6.8 and 6.1.1.4'
Pd Pd 0.1215 3.9337 'International Tables Vol C Tables 4.2.6.8 and 6.1.1.4'
S S 0.3331 0.5567 'International Tables Vol C Tables 4.2.6.8 and 6.1.1.4'

loop_
_geom_angle_atom_site_label_1
_geom_angle_atom_site_label_2
_geom_angle_atom_site_label_3
_geom_angle
_geom_angle_site_symmetry_1
_geom_angle_site_symmetry_3
_geom_angle_publ_flag
Cl Pd Cl 180.0 . 2_666 ?
Cl Pd P 92.67(3) . 2_666 ?
Cl Pd P 87.33(3) 2_666 2_666 ?
Cl Pd P 87.33(3) . . ?
Cl Pd P 92.67(3) 2_666 . ?
P Pd P 180.0 2_666 . ?
C1 Fe C7 152.18(13) . . ?
C1 Fe C10 124.74(12) . . ?
C7 Fe C10 69.00(12) . . ?
C1 Fe C8 117.35(12) . . ?
C7 Fe C8 40.23(12) . . ?
C10 Fe C8 68.55(12) . . ?
C1 Fe C5 40.85(13) . . ?
C7 Fe C5 118.96(14) . . ?
C10 Fe C5 161.87(12) . . ?
C8 Fe C5 106.22(14) . . ?
C1 Fe C2 40.84(13) . . ?
C7 Fe C2 166.34(12) . . ?
C10 Fe C2 107.08(13) . . ?
C8 Fe C2 151.90(13) . . ?
C5 Fe C2 68.89(14) . . ?
C1 Fe C3 68.27(12) . . ?
C7 Fe C3 129.11(13) . . ?
C10 Fe C3 120.84(13) . . ?
C8 Fe C3 165.18(14) . . ?
C5 Fe C3 68.39(14) . . ?
C2 Fe C3 40.70(13) . . ?
C1 Fe C4 68.12(12) . . ?
C7 Fe C4 109.49(14) . . ?
C10 Fe C4 156.22(13) . . ?
C8 Fe C4 126.60(15) . . ?
C5 Fe C4 40.40(13) . . ?
C2 Fe C4 68.49(15) . . ?
C3 Fe C4 40.59(16) . . ?
C1 Fe C6 163.93(12) . . ?
C7 Fe C6 41.21(11) . . ?
C10 Fe C6 41.35(11) . . ?
C8 Fe C6 68.70(12) . . ?
C5 Fe C6 154.70(13) . . ?
C2 Fe C6 127.38(12) . . ?
C3 Fe C6 109.90(12) . . ?
C4 Fe C6 121.65(12) . . ?
C1 Fe C9 105.60(12) . . ?
C7 Fe C9 67.97(12) . . ?
C10 Fe C9 40.65(11) . . ?
C8 Fe C9 40.35(13) . . ?
C5 Fe C9 124.37(13) . . ?
C2 Fe C9 118.18(13) . . ?
C3 Fe C9 154.08(14) . . ?
C4 Fe C9 162.52(14) . . ?
C6 Fe C9 68.69(11) . . ?
C6 P C11 106.05(12) . . ?
C6 P C17 100.35(12) . . ?
C11 P C17 103.92(13) . . ?
C6 P Pd 121.02(10) . . ?
C11 P Pd 104.85(9) . . ?
C17 P Pd 118.94(9) . . ?
O1 S O2 119.59(15) . . ?
O1 S N 107.58(14) . . ?
O2 S N 105.81(13) . . ?
O1 S C23 108.44(16) . . ?
O2 S C23 107.54(18) . . ?
N S C23 107.29(17) . . ?
C1 N S 120.8(2) . . ?
C1 N H1N 115.3 . . ?
S N H1N 110.7 . . ?
N C1 C2 128.0(3) . . ?
N C1 C5 123.0(3) . . ?
C2 C1 C5 109.0(3) . . ?
N C1 Fe 123.5(2) . . ?
C2 C1 Fe 70.28(17) . . ?
C5 C1 Fe 70.25(17) . . ?
C1 C2 C3 107.0(3) . . ?
C1 C2 Fe 68.88(17) . . ?
C3 C2 Fe 69.71(19) . . ?
C1 C2 H2 126.5 . . ?
C3 C2 H2 126.5 . . ?
Fe C2 H2 126.5 . . ?
C4 C3 C2 108.2(3) . . ?
C4 C3 Fe 69.76(19) . . ?
C2 C3 Fe 69.59(18) . . ?
C4 C3 H3 125.9 . . ?
C2 C3 H3 125.9 . . ?
Fe C3 H3 126.3 . . ?
C5 C4 C3 108.5(3) . . ?
C5 C4 Fe 69.67(17) . . ?
C3 C4 Fe 69.66(17) . . ?
C5 C4 H4 125.8 . . ?
C3 C4 H4 125.8 . . ?
Fe C4 H4 126.5 . . ?
C4 C5 C1 107.3(3) . . ?
C4 C5 Fe 69.93(17) . . ?
C1 C5 Fe 68.90(16) . . ?
C4 C5 H5 126.4 . . ?
C1 C5 H5 126.4 . . ?
Fe C5 H5 126.4 . . ?
C7 C6 C10 106.5(2) . . ?
C7 C6 P 123.8(2) . . ?
C10 C6 P 129.7(2) . . ?
C7 C6 Fe 69.01(15) . . ?
C10 C6 Fe 68.95(15) . . ?
P C6 Fe 128.23(14) . . ?
C8 C7 C6 108.7(3) . . ?
C8 C7 Fe 70.08(17) . . ?
C6 C7 Fe 69.78(16) . . ?
C8 C7 H7 125.7 . . ?
C6 C7 H7 125.7 . . ?
Fe C7 H7 126.0 . . ?
C7 C8 C9 108.5(3) . . ?
C7 C8 Fe 69.69(17) . . ?
C9 C8 Fe 70.06(17) . . ?
C7 C8 H8 125.7 . . ?
C9 C8 H8 125.7 . . ?
Fe C8 H8 126.1 . . ?
C8 C9 C10 108.5(3) . . ?
C8 C9 Fe 69.58(17) . . ?
C10 C9 Fe 69.26(15) . . ?
C8 C9 H9 125.7 . . ?
C10 C9 H9 125.7 . . ?
Fe C9 H9 127.0 . . ?
C9 C10 C6 107.7(3) . . ?
C9 C10 Fe 70.10(16) . . ?
C6 C10 Fe 69.70(15) . . ?
C9 C10 H10 126.1 . . ?
C6 C10 H10 126.1 . . ?
Fe C10 H10 125.6 . . ?
C16 C11 C12 119.5(3) . . ?
C16 C11 P 123.3(2) . . ?
C12 C11 P 117.2(2) . . ?
C13 C12 C11 120.5(3) . . ?
C13 C12 H12 119.7 . . ?
C11 C12 H12 119.7 . . ?
C12 C13 C14 120.0(3) . . ?
C12 C13 H13 120.0 . . ?
C14 C13 H13 120.0 . . ?
C15 C14 C13 119.8(3) . . ?
C15 C14 H14 120.1 . . ?
C13 C14 H14 120.1 . . ?
C14 C15 C16 120.6(3) . . ?
C14 C15 H15 119.7 . . ?
C16 C15 H15 119.7 . . ?
C11 C16 C15 119.6(3) . . ?
C11 C16 H16 120.2 . . ?
C15 C16 H16 120.2 . . ?
C18 C17 C22 119.0(3) . . ?
C18 C17 P 122.2(2) . . ?
C22 C17 P 118.5(2) . . ?
C19 C18 C17 120.1(3) . . ?
C19 C18 H18 120.0 . . ?
C17 C18 H18 120.0 . . ?
C20 C19 C18 120.7(3) . . ?
C20 C19 H19 119.7 . . ?
C18 C19 H19 119.7 . . ?
C19 C20 C21 119.7(3) . . ?
C19 C20 H20 120.1 . . ?
C21 C20 H20 120.1 . . ?
C20 C21 C22 120.4(3) . . ?
C20 C21 H21 119.8 . . ?
C22 C21 H21 119.8 . . ?
C21 C22 C17 120.0(3) . . ?
C21 C22 H22 120.0 . . ?
C17 C22 H22 120.0 . . ?
S C23 H23A 109.5 . . ?
S C23 H23B 109.5 . . ?
H23A C23 H23B 109.5 . . ?
S C23 H23C 109.5 . . ?
H23A C23 H23C 109.5 . . ?
H23B C23 H23C 109.5 . . ?

loop_
_geom_bond_atom_site_label_1
_geom_bond_atom_site_label_2
_geom_bond_distance
_geom_bond_site_symmetry_2
_geom_bond_publ_flag
Pd Cl 2.2936(7) . ?
Pd Cl 2.2936(7) 2_666 ?
Pd P 2.3338(7) 2_666 ?
Pd P 2.3338(7) . ?
Fe C1 2.032(3) . ?
Fe C7 2.043(3) . ?
Fe C10 2.043(3) . ?
Fe C8 2.048(3) . ?
Fe C5 2.050(3) . ?
Fe C2 2.050(3) . ?
Fe C3 2.052(3) . ?
Fe C4 2.053(3) . ?
Fe C6 2.053(3) . ?
Fe C9 2.054(3) . ?
P C6 1.799(3) . ?
P C11 1.815(3) . ?
P C17 1.824(3) . ?
S O1 1.434(2) . ?
S O2 1.437(2) . ?
S N 1.630(2) . ?
S C23 1.754(4) . ?
N C1 1.422(4) . ?
N H1N 0.7997 . ?
C1 C2 1.424(5) . ?
C1 C5 1.424(5) . ?
C2 C3 1.427(5) . ?
C2 H2 0.9500 . ?
C3 C4 1.424(6) . ?
C3 H3 0.9500 . ?
C4 C5 1.417(5) . ?
C4 H4 0.9500 . ?
C5 H5 0.9500 . ?
C6 C7 1.442(4) . ?
C6 C10 1.446(4) . ?
C7 C8 1.407(4) . ?
C7 H7 0.9500 . ?
C8 C9 1.415(4) . ?
C8 H8 0.9500 . ?
C9 C10 1.423(4) . ?
C9 H9 0.9500 . ?
C10 H10 0.9500 . ?
C11 C16 1.391(4) . ?
C11 C12 1.401(4) . ?
C12 C13 1.379(4) . ?
C12 H12 0.9500 . ?
C13 C14 1.392(5) . ?
C13 H13 0.9500 . ?
C14 C15 1.386(5) . ?
C14 H14 0.9500 . ?
C15 C16 1.394(4) . ?
C15 H15 0.9500 . ?
C16 H16 0.9500 . ?
C17 C18 1.397(4) . ?
C17 C22 1.403(4) . ?
C18 C19 1.390(4) . ?
C18 H18 0.9500 . ?
C19 C20 1.381(5) . ?
C19 H19 0.9500 . ?
C20 C21 1.388(5) . ?
C20 H20 0.9500 . ?
C21 C22 1.390(4) . ?
C21 H21 0.9500 . ?
C22 H22 0.9500 . ?
C23 H23A 0.9800 . ?
C23 H23B 0.9800 . ?
C23 H23C 0.9800 . ?
